data_7005047
loop_
_publ_author_name
'Lin, Hung-Chih'
'Huang, Chiung-Cheng'
'Shi, Chih-Hau'
'Liao, Yong-Hong'
'Chen, Chien-Chih'
'Lin, Ying-Chih'
'Liu, Yi-Hong'

_publ_section_title
;
 Synthesis of alkynylated photo-luminescent Zn(II) and Mg(II) Schiff
 base complexes.
;
_journal_issue 7
_journal_name_full 'Dalton transactions (Cambridge, England : 2003)'
_journal_page_first 781
_journal_page_last 791
_journal_paper_doi 10.1039/b615380a
_journal_year 2007
_chemical_formula_sum 'C60 H74 N2 O5 S Zn'
_chemical_formula_weight 1000.64
_chemical_name_systematic
;
?
;
_space_group_IT_number 2
_symmetry_cell_setting triclinic
_symmetry_space_group_name_Hall '-P 1'
_symmetry_space_group_name_H-M 'P -1'
_atom_sites_solution_hydrogens geom
_atom_sites_solution_primary direct
_atom_sites_solution_secondary difmap
_audit_creation_method SHELXL-97
_cell_angle_alpha 75.1070(10)
_cell_angle_beta 84.427(2)
_cell_angle_gamma 80.851(2)
_cell_formula_units_Z 2
_cell_length_a 11.3969(3)
_cell_length_b 12.1672(3)
_cell_length_c 22.5037(7)
_cell_measurement_reflns_used 35707
_cell_measurement_temperature 295(2)
_cell_measurement_theta_max 25
_cell_measurement_theta_min 1
_cell_volume 2972.18(14)
_computing_cell_refinement 'HKL Denzo & Scalepack (Otwinowski & Minor)'
_computing_data_collection 'COLLECT (Nonius BV)'
_computing_data_reduction 'HKL Denzo & Scalepack (Otwinowski & Minor)'
_computing_molecular_graphics SHELXTL
_computing_publication_material SHELXTL
_computing_structure_refinement 'SHELXL-97 (Sheldrick, 1997)'
_computing_structure_solution 'SHELXS-97 (Sheldrick, 1990)'
_diffrn_ambient_temperature 295(2)
_diffrn_measured_fraction_theta_full 0.993
_diffrn_measured_fraction_theta_max 0.993
_diffrn_measurement_method CCD
_diffrn_radiation_monochromator graphite
_diffrn_radiation_source 'fine-focus sealed tube'
_diffrn_radiation_type MoK\a
_diffrn_radiation_wavelength 0.71073
_diffrn_reflns_av_R_equivalents 0.0422
_diffrn_reflns_av_sigmaI/netI 0.0732
_diffrn_reflns_limit_h_max 13
_diffrn_reflns_limit_h_min -13
_diffrn_reflns_limit_k_max 14
_diffrn_reflns_limit_k_min -13
_diffrn_reflns_limit_l_max 26
_diffrn_reflns_limit_l_min -23
_diffrn_reflns_number 17844
_diffrn_reflns_theta_full 25.00
_diffrn_reflns_theta_max 25.00
_diffrn_reflns_theta_min 1.77
_exptl_absorpt_coefficient_mu 0.493
_exptl_absorpt_correction_T_max 0.932
_exptl_absorpt_correction_T_min 0.798
_exptl_absorpt_correction_type multi-scan
_exptl_absorpt_process_details
;
multi-scan from symmetry-related measurements
Sortav (Blessing 1995)
;
_exptl_crystal_density_diffrn 1.118
_exptl_crystal_density_method 'not measured'
_exptl_crystal_F_000 1068
_exptl_crystal_size_max 0.25
_exptl_crystal_size_mid 0.20
_exptl_crystal_size_min 0.15
_refine_diff_density_max 0.892
_refine_diff_density_min -0.707
_refine_diff_density_rms 0.181
_refine_ls_extinction_coef 0.094(7)
_refine_ls_extinction_expression Fc^*^=kFc[1+0.001xFc^2^\l^3^/sin(2\q)]^-1/4^
_refine_ls_extinction_method SHELXL
_refine_ls_goodness_of_fit_ref 1.280
_refine_ls_hydrogen_treatment constr
_refine_ls_matrix_type full
_refine_ls_number_parameters 651
_refine_ls_number_reflns 10399
_refine_ls_number_restraints 0
_refine_ls_restrained_S_all 1.280
_refine_ls_R_factor_all 0.1532
_refine_ls_R_factor_gt 0.0911
_refine_ls_shift/su_max 0.004
_refine_ls_shift/su_mean 0.000
_refine_ls_structure_factor_coef Fsqd
_refine_ls_weighting_details 'calc w=1/[\s^2^(Fo^2^)+(0.1200P)^2^+0.9000P] where P=(Fo^2^+2Fc^2^)/3'
_refine_ls_weighting_scheme calc
_refine_ls_wR_factor_gt 0.2415
_refine_ls_wR_factor_ref 0.2834
_reflns_number_gt 5986
_reflns_number_total 10399
_reflns_threshold_expression >2sigma(I)
_cod_data_source_file b615380a.txt
_cod_data_source_block ic10946
_cod_depositor_comments
;
The following automatic conversions were performed:
'_symmetry_cell_setting' value 'Triclinic' changed to 'triclinic'
according to '/home/saulius/struct/CIF-dictionaries/cif_core.dic'
dictionary named 'cif_core.dic' version 2.4.1 from 2010-06-29.

Automatic conversion script
Id: cif_fix_enum 1527 2010-12-29 10:47:43Z saulius 
;
_cod_original_sg_symbol_H-M P-1
_cod_database_code 7005047

loop_
_symmetry_equiv_pos_as_xyz
'x, y, z'
'-x, -y, -z'

loop_
_atom_site_label
_atom_site_type_symbol
_atom_site_fract_x
_atom_site_fract_y
_atom_site_fract_z
_atom_site_U_iso_or_equiv
_atom_site_adp_type
_atom_site_occupancy
_atom_site_symmetry_multiplicity
_atom_site_calc_flag
_atom_site_refinement_flags
_atom_site_disorder_assembly
_atom_site_disorder_group
Zn1 Zn 0.02761(5) 0.76710(6) 0.01044(3) 0.0743(4) Uani 1 1 d . . .
S1 S -0.42733(13) 0.85465(17) 0.01708(11) 0.1080(7) Uani 1 1 d . . .
O1 O 0.1454(3) 0.6732(4) -0.0269(2) 0.0866(12) Uani 1 1 d . . .
O2 O 0.1524(3) 0.8200(4) 0.0397(2) 0.0839(11) Uani 1 1 d . . .
O3 O 0.0829(4) -0.0211(4) -0.3339(2) 0.1045(14) Uani 1 1 d . . .
O4 O 0.1681(4) 1.5076(4) 0.3579(2) 0.0996(14) Uani 1 1 d . . .
N1 N -0.1025(4) 0.7159(3) -0.0208(2) 0.0638(11) Uani 1 1 d . . .
N2 N -0.0960(3) 0.8675(4) 0.0459(2) 0.0625(11) Uani 1 1 d . . .
C1 C -0.3271(5) 0.7627(5) -0.0147(3) 0.0886(19) Uani 1 1 d . . .
H1A H -0.3464 0.7140 -0.0369 0.106 Uiso 1 1 calc R . .
C2 C -0.2145(5) 0.7716(5) -0.0027(3) 0.0699(14) Uani 1 1 d . . .
C3 C -0.2098(5) 0.8527(5) 0.0324(3) 0.0732(15) Uani 1 1 d . . .
C4 C -0.3197(5) 0.9054(6) 0.0458(3) 0.0929(19) Uani 1 1 d . . .
H4A H -0.3343 0.9618 0.0678 0.111 Uiso 1 1 calc R . .
C5 C -0.0940(5) 0.6440(5) -0.0540(3) 0.0716(14) Uani 1 1 d . . .
H5A H -0.1643 0.6290 -0.0662 0.086 Uiso 1 1 calc R . .
C6 C 0.0155(5) 0.5844(5) -0.0739(3) 0.0708(14) Uani 1 1 d . . .
C7 C 0.0084(5) 0.5079(5) -0.1087(3) 0.0766(15) Uani 1 1 d . . .
H7A H -0.0664 0.4982 -0.1180 0.092 Uiso 1 1 calc R . .
C8 C 0.1090(5) 0.4440(5) -0.1305(3) 0.0773(15) Uani 1 1 d . . .
C9 C 0.2186(5) 0.4599(5) -0.1143(3) 0.0832(17) Uani 1 1 d . . .
H9A H 0.2873 0.4185 -0.1277 0.100 Uiso 1 1 calc R . .
C10 C 0.2291(5) 0.5338(5) -0.0795(3) 0.0857(17) Uani 1 1 d . . .
H10A H 0.3043 0.5398 -0.0689 0.103 Uiso 1 1 calc R . .
C11 C 0.1286(5) 0.6016(5) -0.0589(3) 0.0743(15) Uani 1 1 d . . .
C12 C -0.0796(4) 0.9382(5) 0.0768(3) 0.0690(14) Uani 1 1 d . . .
H12A H -0.1464 0.9819 0.0903 0.083 Uiso 1 1 calc R . .
C13 C 0.0345(5) 0.9543(5) 0.0921(3) 0.0683(14) Uani 1 1 d . . .
C14 C 0.0375(5) 1.0339(5) 0.1279(3) 0.0741(15) Uani 1 1 d . . .
H14A H -0.0340 1.0732 0.1398 0.089 Uiso 1 1 calc R . .
C15 C 0.1422(5) 1.0556(5) 0.1458(3) 0.0759(15) Uani 1 1 d . . .
C16 C 0.2500(5) 0.9932(5) 0.1282(3) 0.0850(17) Uani 1 1 d . . .
H16A H 0.3219 1.0046 0.1403 0.102 Uiso 1 1 calc R . .
C17 C 0.2487(5) 0.9161(6) 0.0934(3) 0.0878(18) Uani 1 1 d . . .
H17A H 0.3208 0.8766 0.0823 0.105 Uiso 1 1 calc R . .
C18 C 0.1438(5) 0.8942(5) 0.0737(3) 0.0730(15) Uani 1 1 d . . .
C19 C 0.0992(5) 0.3665(5) -0.1675(3) 0.0809(16) Uani 1 1 d . . .
C20 C 0.0929(6) 0.3002(5) -0.1977(3) 0.0832(16) Uani 1 1 d . . .
C21 C 0.0872(6) 0.2194(5) -0.2325(3) 0.0777(15) Uani 1 1 d . . .
C22 C -0.0159(6) 0.2139(5) -0.2574(3) 0.0900(18) Uani 1 1 d . . .
H22A H -0.0838 0.2642 -0.2512 0.108 Uiso 1 1 calc R . .
C23 C -0.0216(6) 0.1348(5) -0.2919(3) 0.0911(19) Uani 1 1 d . . .
H23A H -0.0924 0.1335 -0.3090 0.109 Uiso 1 1 calc R . .
C24 C 0.0775(6) 0.0589(5) -0.3006(3) 0.0828(16) Uani 1 1 d . . .
C25 C 0.1801(6) 0.0606(7) -0.2737(4) 0.106(2) Uani 1 1 d . . .
H25A H 0.2466 0.0074 -0.2781 0.127 Uiso 1 1 calc R . .
C26 C 0.1860(6) 0.1393(6) -0.2408(3) 0.097(2) Uani 1 1 d . . .
H26A H 0.2568 0.1397 -0.2235 0.116 Uiso 1 1 calc R . .
C27 C -0.0220(6) -0.0267(6) -0.3630(3) 0.0913(18) Uani 1 1 d . . .
H27A H -0.0503 0.0480 -0.3889 0.110 Uiso 1 1 calc R . .
H27B H -0.0847 -0.0502 -0.3322 0.110 Uiso 1 1 calc R . .
C28 C 0.0113(6) -0.1132(6) -0.4013(3) 0.0958(19) Uani 1 1 d . . .
H28A H 0.0749 -0.0892 -0.4315 0.115 Uiso 1 1 calc R . .
H28B H 0.0407 -0.1870 -0.3749 0.115 Uiso 1 1 calc R . .
C29 C -0.0917(6) -0.1258(6) -0.4338(3) 0.0959(19) Uani 1 1 d . . .
H29A H -0.1209 -0.0517 -0.4599 0.115 Uiso 1 1 calc R . .
H29B H -0.1552 -0.1494 -0.4034 0.115 Uiso 1 1 calc R . .
C30 C -0.0621(6) -0.2121(6) -0.4729(3) 0.0946(19) Uani 1 1 d . . .
H30A H 0.0028 -0.1893 -0.5024 0.113 Uiso 1 1 calc R . .
H30B H -0.0339 -0.2863 -0.4464 0.113 Uiso 1 1 calc R . .
C31 C -0.1639(6) -0.2261(6) -0.5077(3) 0.0963(19) Uani 1 1 d . . .
H31A H -0.2297 -0.2469 -0.4784 0.116 Uiso 1 1 calc R . .
H31B H -0.1905 -0.1526 -0.5352 0.116 Uiso 1 1 calc R . .
C32 C -0.1342(6) -0.3148(6) -0.5451(3) 0.0925(18) Uani 1 1 d . . .
H32A H -0.0715 -0.2917 -0.5760 0.111 Uiso 1 1 calc R . .
H32B H -0.1031 -0.3874 -0.5181 0.111 Uiso 1 1 calc R . .
C33 C -0.2375(6) -0.3331(6) -0.5766(3) 0.0946(19) Uani 1 1 d . . .
H33A H -0.2684 -0.2607 -0.6039 0.113 Uiso 1 1 calc R . .
H33B H -0.3002 -0.3563 -0.5458 0.113 Uiso 1 1 calc R . .
C34 C -0.2058(6) -0.4224(6) -0.6136(3) 0.0925(19) Uani 1 1 d . . .
H34A H -0.1449 -0.3976 -0.6453 0.111 Uiso 1 1 calc R . .
H34B H -0.1718 -0.4938 -0.5866 0.111 Uiso 1 1 calc R . .
C35 C -0.3072(6) -0.4454(7) -0.6435(4) 0.104(2) Uani 1 1 d . . .
H35A H -0.3388 -0.3749 -0.6720 0.125 Uiso 1 1 calc R . .
H35B H -0.3696 -0.4667 -0.6120 0.125 Uiso 1 1 calc R . .
C36 C -0.2765(6) -0.5391(7) -0.6782(4) 0.108(2) Uani 1 1 d . . .
H36A H -0.2179 -0.5153 -0.7113 0.129 Uiso 1 1 calc R . .
H36B H -0.2397 -0.6081 -0.6503 0.129 Uiso 1 1 calc R . .
C37 C -0.3792(8) -0.5682(9) -0.7048(5) 0.144(3) Uani 1 1 d . . .
H37A H -0.4141 -0.5005 -0.7342 0.173 Uiso 1 1 calc R . .
H37B H -0.4394 -0.5897 -0.6720 0.173 Uiso 1 1 calc R . .
C38 C -0.3446(10) -0.6648(9) -0.7365(5) 0.164(4) Uani 1 1 d . . .
H38A H -0.4137 -0.6800 -0.7525 0.246 Uiso 1 1 calc R . .
H38B H -0.3114 -0.7326 -0.7075 0.246 Uiso 1 1 calc R . .
H38C H -0.2865 -0.6434 -0.7696 0.246 Uiso 1 1 calc R . .
C39 C 0.1465(5) 1.1367(5) 0.1817(3) 0.0788(16) Uani 1 1 d . . .
C40 C 0.1514(6) 1.2029(5) 0.2114(3) 0.0841(17) Uani 1 1 d . . .
C41 C 0.1595(6) 1.2818(5) 0.2487(3) 0.0784(16) Uani 1 1 d . . .
C42 C 0.0612(6) 1.3529(6) 0.2630(3) 0.0889(18) Uani 1 1 d . . .
H42A H -0.0113 1.3507 0.2479 0.107 Uiso 1 1 calc R . .
C43 C 0.0665(6) 1.4267(6) 0.2986(3) 0.0928(19) Uani 1 1 d . . .
H43A H -0.0020 1.4744 0.3069 0.111 Uiso 1 1 calc R . .
C44 C 0.1714(6) 1.4320(5) 0.3227(3) 0.0818(16) Uani 1 1 d . . .
C45 C 0.2733(6) 1.3622(6) 0.3079(3) 0.0936(19) Uani 1 1 d . . .
H45A H 0.3461 1.3658 0.3222 0.112 Uiso 1 1 calc R . .
C46 C 0.2658(6) 1.2874(6) 0.2716(3) 0.097(2) Uani 1 1 d . . .
H46A H 0.3339 1.2399 0.2626 0.117 Uiso 1 1 calc R . .
C47 C 0.2732(6) 1.5189(6) 0.3841(3) 0.0913(18) Uani 1 1 d . . .
H47A H 0.3335 1.5424 0.3518 0.110 Uiso 1 1 calc R . .
H47B H 0.3047 1.4459 0.4106 0.110 Uiso 1 1 calc R . .
C48 C 0.2415(6) 1.6072(6) 0.4206(3) 0.0914(18) Uani 1 1 d . . .
H48A H 0.1805 1.5827 0.4523 0.110 Uiso 1 1 calc R . .
H48B H 0.2081 1.6788 0.3936 0.110 Uiso 1 1 calc R . .
C49 C 0.3451(6) 1.6283(6) 0.4504(3) 0.0946(19) Uani 1 1 d . . .
H49A H 0.4075 1.6495 0.4190 0.114 Uiso 1 1 calc R . .
H49B H 0.3762 1.5576 0.4789 0.114 Uiso 1 1 calc R . .
C50 C 0.3131(6) 1.7220(6) 0.4849(3) 0.0925(18) Uani 1 1 d . . .
H50A H 0.2790 1.7915 0.4566 0.111 Uiso 1 1 calc R . .
H50B H 0.2522 1.6992 0.5170 0.111 Uiso 1 1 calc R . .
C51 C 0.4158(6) 1.7491(6) 0.5141(3) 0.0944(19) Uani 1 1 d . . .
H51A H 0.4775 1.7702 0.4822 0.113 Uiso 1 1 calc R . .
H51B H 0.4487 1.6801 0.5432 0.113 Uiso 1 1 calc R . .
C52 C 0.3836(6) 1.8453(6) 0.5475(3) 0.0935(19) Uani 1 1 d . . .
H52A H 0.3501 1.9143 0.5185 0.112 Uiso 1 1 calc R . .
H52B H 0.3223 1.8240 0.5796 0.112 Uiso 1 1 calc R . .
C53 C 0.4856(6) 1.8725(6) 0.5758(3) 0.0916(18) Uani 1 1 d . . .
H53A H 0.5467 1.8947 0.5437 0.110 Uiso 1 1 calc R . .
H53B H 0.5196 1.8036 0.6047 0.110 Uiso 1 1 calc R . .
C54 C 0.4514(6) 1.9673(6) 0.6091(3) 0.097(2) Uani 1 1 d . . .
H54A H 0.3899 1.9450 0.6410 0.117 Uiso 1 1 calc R . .
H54B H 0.4175 2.0361 0.5801 0.117 Uiso 1 1 calc R . .
C55 C 0.5532(6) 1.9959(6) 0.6384(3) 0.100(2) Uani 1 1 d . . .
H55A H 0.5885 1.9263 0.6663 0.120 Uiso 1 1 calc R . .
H55B H 0.6136 2.0198 0.6062 0.120 Uiso 1 1 calc R . .
C56 C 0.5223(6) 2.0870(6) 0.6731(3) 0.100(2) Uani 1 1 d . . .
H56A H 0.4606 2.0646 0.7048 0.120 Uiso 1 1 calc R . .
H56B H 0.4897 2.1577 0.6451 0.120 Uiso 1 1 calc R . .
C57 C 0.6257(7) 2.1102(7) 0.7031(4) 0.119(3) Uani 1 1 d . . .
H57A H 0.6871 2.1337 0.6714 0.143 Uiso 1 1 calc R . .
H57B H 0.6590 2.0394 0.7308 0.143 Uiso 1 1 calc R . .
C58 C 0.5928(9) 2.2017(8) 0.7388(4) 0.147(3) Uani 1 1 d . . .
H58A H 0.6622 2.2118 0.7567 0.220 Uiso 1 1 calc R . .
H58B H 0.5332 2.1785 0.7708 0.220 Uiso 1 1 calc R . .
H58C H 0.5621 2.2729 0.7115 0.220 Uiso 1 1 calc R . .
O5 O -0.3299(8) -0.8371(7) -0.9269(4) 0.119(4) Uani 0.571(6) 1 d P . .
H5B H -0.2776 -0.8006 -0.9460 0.179 Uiso 0.571(6) 1 calc PR . .
C60 C -0.4519(10) -0.8609(12) -0.8381(6) 0.104(4) Uani 0.571(6) 1 d P . .
H60A H -0.4694 -0.8244 -0.8046 0.156 Uiso 0.571(6) 1 calc PR . .
H60B H -0.4207 -0.9402 -0.8225 0.156 Uiso 0.571(6) 1 calc PR . .
H60C H -0.5234 -0.8557 -0.8586 0.156 Uiso 0.571(6) 1 calc PR . .
C59 C -0.3638(11) -0.8037(10) -0.8817(7) 0.113(5) Uani 0.571(6) 1 d P . .
H59A H -0.3965 -0.7233 -0.8952 0.136 Uiso 0.571(6) 1 calc PR . .
H59B H -0.2944 -0.8071 -0.8592 0.136 Uiso 0.571(6) 1 calc PR . .
O6 O 0.3227(14) 0.5059(16) 0.0736(8) 0.159(7) Uani 0.429(6) 1 d P . .
H6A H 0.2719 0.5367 0.0488 0.239 Uiso 0.429(6) 1 calc PR . .
C61 C 0.388(3) 0.580(2) 0.0779(17) 0.196(14) Uani 0.429(6) 1 d P . .
H61A H 0.3649 0.6557 0.0513 0.235 Uiso 0.429(6) 1 calc PR . .
H61B H 0.4724 0.5556 0.0704 0.235 Uiso 0.429(6) 1 calc PR . .
C62 C 0.356(3) 0.576(2) 0.1422(13) 0.197(14) Uani 0.429(6) 1 d P . .
H62A H 0.3998 0.6250 0.1558 0.296 Uiso 0.429(6) 1 calc PR . .
H62B H 0.3745 0.4983 0.1662 0.296 Uiso 0.429(6) 1 calc PR . .
H62C H 0.2722 0.6009 0.1473 0.296 Uiso 0.429(6) 1 calc PR . .

loop_
_atom_site_aniso_label
_atom_site_aniso_U_11
_atom_site_aniso_U_22
_atom_site_aniso_U_33
_atom_site_aniso_U_23
_atom_site_aniso_U_13
_atom_site_aniso_U_12
Zn1 0.0626(4) 0.0776(5) 0.0869(6) -0.0326(4) -0.0007(3) -0.0039(3)
S1 0.0560(9) 0.1169(14) 0.166(2) -0.0689(13) -0.0057(10) 0.0005(8)
O1 0.059(2) 0.102(3) 0.117(3) -0.067(3) 0.001(2) -0.0027(19)
O2 0.059(2) 0.099(3) 0.106(3) -0.056(3) -0.001(2) -0.0013(19)
O3 0.096(3) 0.115(3) 0.124(4) -0.070(3) -0.008(3) -0.009(3)
O4 0.090(3) 0.102(3) 0.122(4) -0.061(3) -0.022(3) 0.004(2)
N1 0.057(2) 0.061(2) 0.075(3) -0.025(2) -0.004(2) -0.0033(19)
N2 0.054(2) 0.067(2) 0.068(3) -0.024(2) -0.002(2) -0.0015(19)
C1 0.059(3) 0.086(4) 0.128(6) -0.047(4) -0.010(3) 0.005(3)
C2 0.060(3) 0.068(3) 0.084(4) -0.027(3) -0.005(3) -0.002(2)
C3 0.056(3) 0.075(3) 0.088(4) -0.022(3) -0.002(3) -0.001(3)
C4 0.068(4) 0.098(4) 0.124(6) -0.056(4) -0.001(3) 0.000(3)
C5 0.062(3) 0.070(3) 0.082(4) -0.020(3) -0.008(3) -0.002(3)
C6 0.068(3) 0.074(3) 0.072(4) -0.024(3) -0.008(3) -0.004(3)
C7 0.079(4) 0.077(4) 0.078(4) -0.025(3) -0.014(3) -0.009(3)
C8 0.090(4) 0.070(3) 0.073(4) -0.024(3) -0.003(3) -0.003(3)
C9 0.075(4) 0.083(4) 0.094(5) -0.034(3) 0.002(3) -0.003(3)
C10 0.072(4) 0.095(4) 0.099(5) -0.047(4) 0.008(3) -0.006(3)
C11 0.070(3) 0.077(4) 0.078(4) -0.033(3) 0.003(3) 0.001(3)
C12 0.056(3) 0.074(3) 0.075(4) -0.023(3) 0.000(3) 0.002(3)
C13 0.070(3) 0.068(3) 0.065(3) -0.020(3) 0.003(3) -0.003(3)
C14 0.075(3) 0.072(3) 0.076(4) -0.025(3) 0.004(3) -0.004(3)
C15 0.083(4) 0.072(3) 0.073(4) -0.019(3) -0.002(3) -0.008(3)
C16 0.077(4) 0.081(4) 0.105(5) -0.034(4) -0.016(3) -0.009(3)
C17 0.065(3) 0.095(4) 0.111(5) -0.046(4) -0.006(3) 0.001(3)
C18 0.061(3) 0.074(3) 0.087(4) -0.027(3) -0.009(3) -0.003(3)
C19 0.084(4) 0.077(4) 0.080(4) -0.021(3) -0.002(3) -0.004(3)
C20 0.092(4) 0.081(4) 0.079(4) -0.027(3) -0.002(3) -0.008(3)
C21 0.088(4) 0.076(4) 0.074(4) -0.028(3) 0.000(3) -0.012(3)
C22 0.091(4) 0.080(4) 0.103(5) -0.040(4) -0.009(4) 0.007(3)
C23 0.090(4) 0.089(4) 0.103(5) -0.037(4) -0.017(4) -0.009(4)
C24 0.083(4) 0.085(4) 0.090(4) -0.041(3) -0.002(3) -0.008(3)
C25 0.076(4) 0.128(6) 0.133(6) -0.077(5) -0.002(4) 0.000(4)
C26 0.078(4) 0.118(5) 0.112(5) -0.066(4) -0.005(4) -0.009(4)
C27 0.099(5) 0.095(4) 0.092(5) -0.041(4) -0.003(4) -0.022(4)
C28 0.100(5) 0.103(5) 0.099(5) -0.048(4) 0.004(4) -0.025(4)
C29 0.101(5) 0.102(5) 0.099(5) -0.047(4) -0.002(4) -0.020(4)
C30 0.098(5) 0.101(5) 0.094(5) -0.039(4) -0.004(4) -0.018(4)
C31 0.093(4) 0.103(5) 0.107(5) -0.051(4) -0.006(4) -0.015(4)
C32 0.088(4) 0.101(4) 0.100(5) -0.047(4) -0.002(4) -0.010(3)
C33 0.087(4) 0.105(5) 0.105(5) -0.049(4) -0.008(4) -0.011(4)
C34 0.086(4) 0.110(5) 0.095(5) -0.048(4) -0.001(3) -0.016(4)
C35 0.095(5) 0.126(6) 0.108(5) -0.055(5) -0.011(4) -0.016(4)
C36 0.101(5) 0.131(6) 0.107(6) -0.053(5) 0.004(4) -0.029(4)
C37 0.140(7) 0.182(9) 0.139(8) -0.070(7) -0.027(6) -0.047(7)
C38 0.215(11) 0.186(10) 0.134(8) -0.088(7) -0.005(7) -0.080(8)
C39 0.085(4) 0.078(4) 0.079(4) -0.030(3) -0.008(3) -0.009(3)
C40 0.091(4) 0.081(4) 0.085(4) -0.025(4) -0.012(3) -0.012(3)
C41 0.088(4) 0.073(3) 0.078(4) -0.025(3) -0.017(3) -0.003(3)
C42 0.078(4) 0.106(5) 0.095(5) -0.044(4) -0.021(3) -0.006(3)
C43 0.072(4) 0.105(5) 0.115(5) -0.058(4) -0.015(4) 0.002(3)
C44 0.089(4) 0.080(4) 0.084(4) -0.036(3) -0.014(3) -0.004(3)
C45 0.081(4) 0.098(4) 0.112(5) -0.045(4) -0.026(4) 0.002(3)
C46 0.093(4) 0.092(4) 0.115(6) -0.051(4) -0.023(4) 0.013(3)
C47 0.094(4) 0.095(4) 0.097(5) -0.039(4) -0.015(4) -0.018(4)
C48 0.095(4) 0.092(4) 0.098(5) -0.041(4) -0.008(4) -0.015(3)
C49 0.102(5) 0.099(5) 0.095(5) -0.044(4) -0.009(4) -0.015(4)
C50 0.092(4) 0.103(5) 0.093(5) -0.042(4) -0.001(4) -0.017(4)
C51 0.089(4) 0.103(5) 0.103(5) -0.045(4) -0.010(4) -0.014(4)
C52 0.095(4) 0.103(5) 0.095(5) -0.045(4) -0.005(4) -0.020(4)
C53 0.089(4) 0.095(4) 0.102(5) -0.041(4) -0.014(4) -0.011(3)
C54 0.094(5) 0.110(5) 0.103(5) -0.048(4) -0.004(4) -0.024(4)
C55 0.106(5) 0.096(5) 0.106(5) -0.037(4) -0.031(4) -0.004(4)
C56 0.101(5) 0.105(5) 0.105(5) -0.040(4) -0.016(4) -0.019(4)
C57 0.128(6) 0.121(6) 0.124(6) -0.040(5) -0.046(5) -0.023(5)
C58 0.184(9) 0.133(7) 0.148(8) -0.059(6) -0.066(7) -0.023(6)
O5 0.132(7) 0.108(6) 0.137(8) -0.064(6) 0.078(6) -0.071(5)
C60 0.093(8) 0.140(11) 0.096(9) -0.058(8) 0.021(7) -0.033(8)
C59 0.110(9) 0.094(8) 0.163(13) -0.080(9) 0.050(9) -0.052(7)
O6 0.139(12) 0.198(16) 0.191(16) -0.114(13) -0.006(11) -0.065(11)
C61 0.17(2) 0.14(2) 0.22(3) 0.03(2) 0.03(2) 0.013(18)
C62 0.34(4) 0.104(16) 0.14(2) -0.050(16) -0.02(3) 0.01(2)

loop_
_atom_type_symbol
_atom_type_description
_atom_type_scat_dispersion_real
_atom_type_scat_dispersion_imag
_atom_type_scat_source
C C 0.0033 0.0016 'International Tables Vol C Tables 4.2.6.8 and 6.1.1.4'
H H 0.0000 0.0000 'International Tables Vol C Tables 4.2.6.8 and 6.1.1.4'
N N 0.0061 0.0033 'International Tables Vol C Tables 4.2.6.8 and 6.1.1.4'
O O 0.0106 0.0060 'International Tables Vol C Tables 4.2.6.8 and 6.1.1.4'
S S 0.1246 0.1234 'International Tables Vol C Tables 4.2.6.8 and 6.1.1.4'
Zn Zn 0.2839 1.4301 'International Tables Vol C Tables 4.2.6.8 and 6.1.1.4'

loop_
_geom_angle_atom_site_label_1
_geom_angle_atom_site_label_2
_geom_angle_atom_site_label_3
_geom_angle
_geom_angle_site_symmetry_1
_geom_angle_site_symmetry_3
_geom_angle_publ_flag
O2 Zn1 O1 87.82(16) . . ?
O2 Zn1 N1 178.71(17) . . ?
O1 Zn1 N1 92.81(17) . . ?
O2 Zn1 N2 93.11(17) . . ?
O1 Zn1 N2 177.81(18) . . ?
N1 Zn1 N2 86.21(18) . . ?
C4 S1 C1 93.4(3) . . ?
C11 O1 Zn1 127.5(3) . . ?
C18 O2 Zn1 127.8(3) . . ?
C24 O3 C27 118.3(5) . . ?
C44 O4 C47 120.5(5) . . ?
C5 N1 C2 121.9(5) . . ?
C5 N1 Zn1 127.1(4) . . ?
C2 N1 Zn1 111.0(3) . . ?
C12 N2 C3 123.0(5) . . ?
C12 N2 Zn1 126.6(4) . . ?
C3 N2 Zn1 110.4(4) . . ?
C2 C1 S1 109.7(5) . . ?
C1 C2 N1 130.6(5) . . ?
C1 C2 C3 113.8(5) . . ?
N1 C2 C3 115.6(5) . . ?
C4 C3 N2 131.0(6) . . ?
C4 C3 C2 112.1(5) . . ?
N2 C3 C2 116.9(5) . . ?
C3 C4 S1 111.0(5) . . ?
N1 C5 C6 125.1(5) . . ?
C7 C6 C11 120.0(5) . . ?
C7 C6 C5 117.5(5) . . ?
C11 C6 C5 122.5(5) . . ?
C6 C7 C8 122.9(5) . . ?
C9 C8 C7 116.4(6) . . ?
C9 C8 C19 121.9(6) . . ?
C7 C8 C19 121.8(6) . . ?
C10 C9 C8 122.4(6) . . ?
C9 C10 C11 121.7(6) . . ?
O1 C11 C10 118.5(5) . . ?
O1 C11 C6 124.9(5) . . ?
C10 C11 C6 116.6(5) . . ?
N2 C12 C13 124.5(5) . . ?
C14 C13 C18 118.7(5) . . ?
C14 C13 C12 117.7(5) . . ?
C18 C13 C12 123.5(5) . . ?
C15 C14 C13 122.7(5) . . ?
C14 C15 C16 117.7(5) . . ?
C14 C15 C39 123.3(6) . . ?
C16 C15 C39 119.0(6) . . ?
C17 C16 C15 120.3(6) . . ?
C16 C17 C18 123.0(6) . . ?
O2 C18 C17 118.3(5) . . ?
O2 C18 C13 124.3(5) . . ?
C17 C18 C13 117.4(5) . . ?
C20 C19 C8 178.6(7) . . ?
C19 C20 C21 178.5(7) . . ?
C22 C21 C26 117.5(6) . . ?
C22 C21 C20 121.4(6) . . ?
C26 C21 C20 121.1(6) . . ?
C21 C22 C23 121.6(6) . . ?
C24 C23 C22 119.8(6) . . ?
O3 C24 C25 115.9(6) . . ?
O3 C24 C23 125.0(6) . . ?
C25 C24 C23 119.1(6) . . ?
C26 C25 C24 121.0(6) . . ?
C25 C26 C21 121.1(6) . . ?
O3 C27 C28 107.4(5) . . ?
C29 C28 C27 111.9(6) . . ?
C28 C29 C30 113.7(6) . . ?
C31 C30 C29 115.5(6) . . ?
C32 C31 C30 114.9(6) . . ?
C33 C32 C31 114.6(6) . . ?
C32 C33 C34 113.7(5) . . ?
C35 C34 C33 114.9(6) . . ?
C34 C35 C36 114.8(6) . . ?
C37 C36 C35 115.3(7) . . ?
C36 C37 C38 113.0(8) . . ?
C40 C39 C15 179.2(7) . . ?
C39 C40 C41 178.5(7) . . ?
C42 C41 C46 117.6(6) . . ?
C42 C41 C40 120.9(6) . . ?
C46 C41 C40 121.4(6) . . ?
C43 C42 C41 121.9(6) . . ?
C42 C43 C44 121.2(6) . . ?
O4 C44 C43 117.2(6) . . ?
O4 C44 C45 124.8(6) . . ?
C43 C44 C45 118.1(6) . . ?
C46 C45 C44 119.7(6) . . ?
C41 C46 C45 121.4(6) . . ?
O4 C47 C48 108.1(5) . . ?
C47 C48 C49 113.6(6) . . ?
C48 C49 C50 113.2(6) . . ?
C51 C50 C49 115.2(6) . . ?
C50 C51 C52 114.9(6) . . ?
C53 C52 C51 114.7(6) . . ?
C52 C53 C54 113.7(5) . . ?
C53 C54 C55 114.6(6) . . ?
C56 C55 C54 116.2(6) . . ?
C55 C56 C57 114.3(6) . . ?
C56 C57 C58 113.8(7) . . ?
O5 C59 C60 119.6(10) . . ?
O6 C61 C62 96(2) . . ?

loop_
_geom_bond_atom_site_label_1
_geom_bond_atom_site_label_2
_geom_bond_distance
_geom_bond_site_symmetry_2
_geom_bond_publ_flag
Zn1 O2 1.888(4) . ?
Zn1 O1 1.897(4) . ?
Zn1 N1 1.950(4) . ?
Zn1 N2 1.961(4) . ?
S1 C4 1.705(7) . ?
S1 C1 1.707(6) . ?
O1 C11 1.311(7) . ?
O2 C18 1.311(7) . ?
O3 C24 1.364(7) . ?
O3 C27 1.437(7) . ?
O4 C44 1.354(7) . ?
O4 C47 1.426(7) . ?
N1 C5 1.276(7) . ?
N1 C2 1.421(7) . ?
N2 C12 1.282(7) . ?
N2 C3 1.409(7) . ?
C1 C2 1.363(7) . ?
C2 C3 1.422(8) . ?
C3 C4 1.357(8) . ?
C5 C6 1.433(8) . ?
C6 C7 1.376(8) . ?
C6 C11 1.423(8) . ?
C7 C8 1.401(8) . ?
C8 C9 1.391(8) . ?
C8 C19 1.430(9) . ?
C9 C10 1.360(8) . ?
C10 C11 1.414(8) . ?
C12 C13 1.431(7) . ?
C13 C14 1.416(8) . ?
C13 C18 1.423(8) . ?
C14 C15 1.380(8) . ?
C15 C16 1.416(8) . ?
C15 C39 1.435(8) . ?
C16 C17 1.370(8) . ?
C17 C18 1.401(8) . ?
C19 C20 1.196(8) . ?
C20 C21 1.418(9) . ?
C21 C22 1.368(8) . ?
C21 C26 1.397(8) . ?
C22 C23 1.396(8) . ?
C23 C24 1.373(8) . ?
C24 C25 1.372(9) . ?
C25 C26 1.367(9) . ?
C27 C28 1.507(8) . ?
C28 C29 1.488(9) . ?
C29 C30 1.516(9) . ?
C30 C31 1.515(9) . ?
C31 C32 1.510(8) . ?
C32 C33 1.506(8) . ?
C33 C34 1.512(8) . ?
C34 C35 1.488(9) . ?
C35 C36 1.519(9) . ?
C36 C37 1.494(10) . ?
C37 C38 1.510(12) . ?
C39 C40 1.183(8) . ?
C40 C41 1.446(9) . ?
C41 C42 1.368(8) . ?
C41 C46 1.381(8) . ?
C42 C43 1.360(8) . ?
C43 C44 1.377(8) . ?
C44 C45 1.393(9) . ?
C45 C46 1.387(9) . ?
C47 C48 1.493(8) . ?
C48 C49 1.500(8) . ?
C49 C50 1.516(8) . ?
C50 C51 1.514(8) . ?
C51 C52 1.527(8) . ?
C52 C53 1.498(8) . ?
C53 C54 1.513(9) . ?
C54 C55 1.516(9) . ?
C55 C56 1.494(9) . ?
C56 C57 1.510(9) . ?
C57 C58 1.516(11) . ?
O5 C59 1.199(14) . ?
C60 C59 1.461(15) . ?
O6 C61 1.29(3) . ?
C61 C62 1.45(4) . ?
